data_4024086
loop_
_publ_author_name
'Jos\'e Luis Garc\'ia Ruano'
'Ana M. Mart\'in-Castro'
'Francisco Tato'
'In\'es Alonso'

_publ_section_title
;
 Stereoselective Quaternization of \a-Amino Phenylacetonitriles
 Mediated by a Remote Sulfinyl Group
;
_journal_name_full 'Journal of Organic Chemistry'
_journal_page_first 5994
_journal_page_last 6005
_journal_paper_doi 10.1021/jo0705519
_journal_volume 72
_journal_year 2007
_chemical_formula_sum 'C49 H50 Cl2 N4 O2 S2'
_chemical_formula_weight 861.95
_chemical_name_systematic
; 
 ? 
;
_space_group_IT_number 4
_symmetry_cell_setting monoclinic
_symmetry_space_group_name_Hall 'P 2yb'
_symmetry_space_group_name_H-M 'P 1 21 1'
_atom_sites_solution_hydrogens geom
_atom_sites_solution_primary direct
_atom_sites_solution_secondary difmap
_audit_creation_method SHELXL-97
_cell_angle_alpha 90.00
_cell_angle_beta 92.852(2)
_cell_angle_gamma 90.00
_cell_formula_units_Z 2
_cell_length_a 12.5771(7)
_cell_length_b 11.7650(6)
_cell_length_c 15.0272(8)
_cell_measurement_temperature 100(2)
_cell_volume 2220.8(2)
_computing_cell_refinement 'Bruker SMART'
_computing_data_collection 'Bruker SMART'
_computing_data_reduction 'Bruker SAINT'
_computing_molecular_graphics 'Bruker SHELXTL'
_computing_publication_material 'Bruker SHELXTL'
_computing_structure_refinement 'SHELXL-97 (Sheldrick, 1997)'
_computing_structure_solution 'SHELXS-97 (Sheldrick, 1990)'
_diffrn_ambient_temperature 100(2)
_diffrn_measured_fraction_theta_full 0.972
_diffrn_measured_fraction_theta_max 0.972
_diffrn_measurement_device_type 'CCD area detector'
_diffrn_measurement_method 'phi and omega scans'
_diffrn_radiation_monochromator graphite
_diffrn_radiation_source 'fine-focus sealed tube'
_diffrn_radiation_type CuK\a
_diffrn_radiation_wavelength 1.54178
_diffrn_reflns_av_R_equivalents 0.0504
_diffrn_reflns_av_sigmaI/netI 0.0765
_diffrn_reflns_limit_h_max 13
_diffrn_reflns_limit_h_min -15
_diffrn_reflns_limit_k_max 13
_diffrn_reflns_limit_k_min -13
_diffrn_reflns_limit_l_max 16
_diffrn_reflns_limit_l_min -17
_diffrn_reflns_number 12569
_diffrn_reflns_theta_full 67.68
_diffrn_reflns_theta_max 67.68
_diffrn_reflns_theta_min 3.52
_exptl_absorpt_coefficient_mu 2.536
_exptl_absorpt_correction_T_max 0.816
_exptl_absorpt_correction_T_min 0.775
_exptl_absorpt_correction_type multi-scan
_exptl_absorpt_process_details 'SADABS (Sheldrick, 2001)'
_exptl_crystal_colour colourles
_exptl_crystal_density_diffrn 1.289
_exptl_crystal_density_meas 0
_exptl_crystal_density_method 'not measured'
_exptl_crystal_description prism
_exptl_crystal_F_000 908
_exptl_crystal_size_max 0.14
_exptl_crystal_size_mid 0.10
_exptl_crystal_size_min 0.08
_refine_diff_density_max 0.371
_refine_diff_density_min -0.369
_refine_diff_density_rms 0.059
_refine_ls_abs_structure_details 'Flack H D (1983), Acta Cryst. A39, 876-881'
_refine_ls_abs_structure_Flack 0.010(14)
_refine_ls_extinction_method none
_refine_ls_goodness_of_fit_ref 1.016
_refine_ls_hydrogen_treatment noref
_refine_ls_matrix_type full
_refine_ls_number_parameters 536
_refine_ls_number_reflns 6541
_refine_ls_number_restraints 1
_refine_ls_restrained_S_all 1.016
_refine_ls_R_factor_all 0.0528
_refine_ls_R_factor_gt 0.0444
_refine_ls_shift/su_max 0.000
_refine_ls_shift/su_mean 0.000
_refine_ls_structure_factor_coef Fsqd
_refine_ls_weighting_details 'calc w=1/[\s^2^(Fo^2^)+(0.0571P)^2^+0.0000P] where P=(Fo^2^+2Fc^2^)/3'
_refine_ls_weighting_scheme calc
_refine_ls_wR_factor_gt 0.1081
_refine_ls_wR_factor_ref 0.1138
_reflns_number_gt 5796
_reflns_number_total 6541
_reflns_threshold_expression >2sigma(I)
_cod_data_source_file jo0705519si20070316_081222.cif
_cod_data_source_block datos_m
_cod_depositor_comments
;
The following automatic conversions were performed:
'_symmetry_cell_setting' value 'Monoclinic' changed to 'monoclinic'
according to '/home/saulius/struct/CIF-dictionaries/cif_core.dic'
dictionary named 'cif_core.dic' version 2.4.1 from 2010-06-29.

Automatic conversion script
Id: cif_fix_enum 1527 2010-12-29 10:47:43Z saulius 
;
_cod_original_sg_symbol_H-M 'P 21'
_cod_database_code 4024086

loop_
_symmetry_equiv_pos_as_xyz
'x, y, z'
'-x, y+1/2, -z'

loop_
_atom_site_label
_atom_site_type_symbol
_atom_site_fract_x
_atom_site_fract_y
_atom_site_fract_z
_atom_site_U_iso_or_equiv
_atom_site_adp_type
_atom_site_occupancy
_atom_site_symmetry_multiplicity
_atom_site_calc_flag
_atom_site_refinement_flags
_atom_site_disorder_assembly
_atom_site_disorder_group
C1 C 0.7869(3) -0.0799(3) 0.4212(2) 0.0236(7) Uani 1 1 d . . .
C2 C 0.6789(3) -0.0818(3) 0.3952(2) 0.0246(7) Uani 1 1 d . . .
H2 H 0.6522 -0.1409 0.3572 0.030 Uiso 1 1 calc R . .
C3 C 0.6101(3) 0.0006(3) 0.4236(2) 0.0230(7) Uani 1 1 d . . .
H3 H 0.5367 -0.0020 0.4054 0.028 Uiso 1 1 calc R . .
C4 C 0.6488(3) 0.0868(3) 0.4787(2) 0.0211(7) Uani 1 1 d . . .
C5 C 0.7565(3) 0.0921(3) 0.5045(2) 0.0222(7) Uani 1 1 d . . .
H5 H 0.7831 0.1526 0.5411 0.027 Uiso 1 1 calc R . .
C6 C 0.8243(3) 0.0089(3) 0.4766(2) 0.0245(7) Uani 1 1 d . . .
H6 H 0.8976 0.0116 0.4952 0.029 Uiso 1 1 calc R . .
C7 C 0.8617(3) -0.1703(3) 0.3901(2) 0.0306(8) Uani 1 1 d . . .
H7A H 0.8213 -0.2267 0.3542 0.046 Uiso 1 1 calc R . .
H7B H 0.8968 -0.2077 0.4419 0.046 Uiso 1 1 calc R . .
H7C H 0.9155 -0.1353 0.3539 0.046 Uiso 1 1 calc R . .
C8 C 0.5927(3) 0.2183(3) 0.6237(2) 0.0202(7) Uani 1 1 d . . .
C9 C 0.5707(3) 0.1421(3) 0.6926(2) 0.0195(7) Uani 1 1 d . . .
C10 C 0.5975(3) 0.1758(3) 0.7797(2) 0.0217(7) Uani 1 1 d . . .
H10 H 0.5853 0.1249 0.8271 0.026 Uiso 1 1 calc R . .
C11 C 0.6416(3) 0.2821(3) 0.7994(2) 0.0244(7) Uani 1 1 d . . .
H11 H 0.6583 0.3029 0.8595 0.029 Uiso 1 1 calc R . .
C12 C 0.6608(3) 0.3569(3) 0.7314(2) 0.0270(8) Uani 1 1 d . . .
H12 H 0.6908 0.4295 0.7443 0.032 Uiso 1 1 calc R . .
C13 C 0.6357(3) 0.3248(3) 0.6437(2) 0.0226(7) Uani 1 1 d . . .
H13 H 0.6481 0.3765 0.5967 0.027 Uiso 1 1 calc R . .
C14 C 0.5210(3) 0.0252(3) 0.6748(2) 0.0207(7) Uani 1 1 d . . .
C15 C 0.4608(3) -0.0094(3) 0.7550(2) 0.0221(7) Uani 1 1 d . . .
C16 C 0.6054(3) -0.0694(3) 0.6627(2) 0.0236(7) Uani 1 1 d . . .
H16A H 0.5680 -0.1428 0.6536 0.028 Uiso 1 1 calc R . .
H16B H 0.6435 -0.0529 0.6081 0.028 Uiso 1 1 calc R . .
C17 C 0.6866(3) -0.0819(3) 0.7399(3) 0.0356(9) Uani 1 1 d . . .
H17A H 0.7242 -0.0097 0.7497 0.053 Uiso 1 1 calc R . .
H17B H 0.7377 -0.1415 0.7262 0.053 Uiso 1 1 calc R . .
H17C H 0.6503 -0.1026 0.7938 0.053 Uiso 1 1 calc R . .
C18 C 0.3515(3) 0.0924(3) 0.6013(2) 0.0229(7) Uani 1 1 d . . .
H18A H 0.3681 0.1745 0.6062 0.027 Uiso 1 1 calc R . .
H18B H 0.3159 0.0692 0.6557 0.027 Uiso 1 1 calc R . .
C19 C 0.2775(3) 0.0720(3) 0.5204(2) 0.0204(7) Uani 1 1 d . . .
C20 C 0.2048(3) -0.0163(3) 0.5201(2) 0.0253(7) Uani 1 1 d . . .
H20 H 0.2019 -0.0635 0.5713 0.030 Uiso 1 1 calc R . .
C21 C 0.1362(3) -0.0375(3) 0.4470(2) 0.0278(8) Uani 1 1 d . . .
H21 H 0.0870 -0.0987 0.4482 0.033 Uiso 1 1 calc R . .
C22 C 0.1396(3) 0.0316(3) 0.3713(2) 0.0276(8) Uani 1 1 d . . .
H22 H 0.0925 0.0181 0.3210 0.033 Uiso 1 1 calc R . .
C23 C 0.2120(3) 0.1193(3) 0.3709(2) 0.0304(8) Uani 1 1 d . . .
H23 H 0.2154 0.1660 0.3195 0.036 Uiso 1 1 calc R . .
C24 C 0.2800(3) 0.1403(3) 0.4443(2) 0.0261(7) Uani 1 1 d . . .
H24 H 0.3289 0.2018 0.4430 0.031 Uiso 1 1 calc R . .
C25 C 0.9000(3) 0.1897(3) -0.1353(2) 0.0227(7) Uani 1 1 d . . .
C26 C 0.8962(3) 0.0745(3) -0.1136(2) 0.0240(7) Uani 1 1 d . . .
H26 H 0.8951 0.0195 -0.1600 0.029 Uiso 1 1 calc R . .
C27 C 0.8940(3) 0.0385(3) -0.0264(2) 0.0251(7) Uani 1 1 d . . .
H27 H 0.8925 -0.0403 -0.0127 0.030 Uiso 1 1 calc R . .
C28 C 0.8939(3) 0.1192(3) 0.0411(2) 0.0218(7) Uani 1 1 d . . .
C29 C 0.8976(3) 0.2337(3) 0.0220(2) 0.0241(7) Uani 1 1 d . . .
H29 H 0.8986 0.2881 0.0688 0.029 Uiso 1 1 calc R . .
C30 C 0.8997(3) 0.2690(3) -0.0667(2) 0.0250(8) Uani 1 1 d . . .
H30 H 0.9010 0.3479 -0.0802 0.030 Uiso 1 1 calc R . .
C31 C 0.9046(3) 0.2273(3) -0.2311(2) 0.0279(8) Uani 1 1 d . . .
H31A H 0.9019 0.3105 -0.2340 0.042 Uiso 1 1 calc R . .
H31B H 0.8439 0.1955 -0.2661 0.042 Uiso 1 1 calc R . .
H31C H 0.9710 0.2005 -0.2553 0.042 Uiso 1 1 calc R . .
C32 C 0.7968(3) -0.0304(3) 0.1543(2) 0.0223(7) Uani 1 1 d . . .
C33 C 0.8339(3) -0.1409(3) 0.1546(2) 0.0256(7) Uani 1 1 d . . .
H33 H 0.9082 -0.1548 0.1530 0.031 Uiso 1 1 calc R . .
C34 C 0.7636(3) -0.2319(3) 0.1570(2) 0.0287(8) Uani 1 1 d . . .
H34 H 0.7893 -0.3078 0.1552 0.034 Uiso 1 1 calc R . .
C35 C 0.6562(3) -0.2107(3) 0.1621(2) 0.0279(8) Uani 1 1 d . . .
H35 H 0.6075 -0.2721 0.1653 0.034 Uiso 1 1 calc R . .
C36 C 0.6196(3) -0.0995(3) 0.1625(2) 0.0256(8) Uani 1 1 d . . .
H36 H 0.5455 -0.0860 0.1662 0.031 Uiso 1 1 calc R . .
C37 C 0.6881(3) -0.0074(3) 0.1577(2) 0.0229(7) Uani 1 1 d . . .
C38 C 0.6399(3) 0.1117(3) 0.1485(2) 0.0222(7) Uani 1 1 d . . .
C39 C 0.5425(3) 0.1205(3) 0.2029(2) 0.0238(7) Uani 1 1 d . . .
C40 C 0.5433(3) 0.2416(3) 0.0300(2) 0.0294(8) Uani 1 1 d . . .
H40A H 0.4829 0.2482 0.0684 0.044 Uiso 1 1 calc R . .
H40B H 0.5174 0.2432 -0.0326 0.044 Uiso 1 1 calc R . .
H40C H 0.5923 0.3052 0.0417 0.044 Uiso 1 1 calc R . .
C41 C 0.6015(3) 0.1297(3) 0.0495(2) 0.0240(7) Uani 1 1 d . . .
H41A H 0.6642 0.1259 0.0122 0.029 Uiso 1 1 calc R . .
H41B H 0.5535 0.0662 0.0313 0.029 Uiso 1 1 calc R . .
C42 C 0.7423(3) 0.2122(3) 0.2709(2) 0.0215(7) Uani 1 1 d . . .
H42A H 0.7596 0.1369 0.2972 0.026 Uiso 1 1 calc R . .
H42B H 0.6793 0.2424 0.3001 0.026 Uiso 1 1 calc R . .
C43 C 0.8358(3) 0.2922(3) 0.2880(2) 0.0215(7) Uani 1 1 d . . .
C44 C 0.9220(3) 0.2611(3) 0.3436(2) 0.0236(7) Uani 1 1 d . . .
H44 H 0.9232 0.1883 0.3710 0.028 Uiso 1 1 calc R . .
C45 C 1.0064(3) 0.3352(3) 0.3595(2) 0.0265(7) Uani 1 1 d . . .
H45 H 1.0651 0.3129 0.3978 0.032 Uiso 1 1 calc R . .
C46 C 1.0058(3) 0.4415(3) 0.3199(2) 0.0287(8) Uani 1 1 d . . .
H46 H 1.0634 0.4925 0.3313 0.034 Uiso 1 1 calc R . .
C47 C 0.9208(3) 0.4724(3) 0.2636(2) 0.0272(8) Uani 1 1 d . . .
H47 H 0.9203 0.5449 0.2357 0.033 Uiso 1 1 calc R . .
C48 C 0.8363(3) 0.3989(3) 0.2475(2) 0.0239(7) Uani 1 1 d . . .
H48 H 0.7781 0.4212 0.2086 0.029 Uiso 1 1 calc R . .
C49 C 0.2347(3) 0.1007(4) 0.1121(3) 0.0396(10) Uani 1 1 d . . .
H49A H 0.1733 0.0561 0.1316 0.048 Uiso 1 1 calc R . .
H49B H 0.2877 0.1061 0.1629 0.048 Uiso 1 1 calc R . .
N1 N 0.4504(2) 0.0282(2) 0.59496(18) 0.0206(6) Uani 1 1 d . . .
H1 H 0.4664 -0.0068 0.5456 0.025 Uiso 1 1 calc R . .
N2 N 0.4145(3) -0.0383(3) 0.8142(2) 0.0314(7) Uani 1 1 d . . .
N3 N 0.7173(2) 0.1996(3) 0.17475(17) 0.0230(6) Uani 1 1 d . . .
H3A H 0.7473 0.2426 0.1352 0.028 Uiso 1 1 calc R . .
N4 N 0.4694(2) 0.1328(3) 0.2441(2) 0.0318(7) Uani 1 1 d . . .
O1 O 0.6037(2) 0.3012(2) 0.46149(16) 0.0273(5) Uani 1 1 d . . .
O2 O 1.00410(19) 0.0067(2) 0.16460(15) 0.0264(5) Uani 1 1 d . . .
S1 S 0.55800(6) 0.19791(6) 0.50503(5) 0.02105(18) Uani 1 1 d . . .
S2 S 0.90411(6) 0.07616(7) 0.15620(5) 0.02063(18) Uani 1 1 d . . .
Cl1 Cl 0.19184(10) 0.23846(9) 0.08041(8) 0.0517(3) Uani 1 1 d . . .
Cl2 Cl 0.29241(10) 0.03045(9) 0.02170(9) 0.0513(3) Uani 1 1 d . . .

loop_
_atom_site_aniso_label
_atom_site_aniso_U_11
_atom_site_aniso_U_22
_atom_site_aniso_U_33
_atom_site_aniso_U_23
_atom_site_aniso_U_13
_atom_site_aniso_U_12
C1 0.029(2) 0.0240(18) 0.0185(17) 0.0017(12) 0.0046(14) -0.0015(14)
C2 0.034(2) 0.0225(18) 0.0176(17) 0.0005(12) 0.0001(14) -0.0030(15)
C3 0.0255(19) 0.0255(18) 0.0182(16) 0.0012(13) 0.0028(13) -0.0032(14)
C4 0.0256(19) 0.0202(17) 0.0180(16) 0.0053(12) 0.0055(13) 0.0022(14)
C5 0.0235(18) 0.0225(18) 0.0204(16) -0.0013(12) -0.0014(13) -0.0026(14)
C6 0.0272(19) 0.0267(18) 0.0198(17) 0.0031(13) 0.0026(14) -0.0022(15)
C7 0.036(2) 0.032(2) 0.0237(19) -0.0026(14) 0.0042(16) 0.0028(16)
C8 0.0186(17) 0.0207(18) 0.0213(16) -0.0009(12) 0.0018(13) 0.0029(13)
C9 0.0183(17) 0.0187(17) 0.0217(17) -0.0023(12) 0.0045(13) 0.0017(13)
C10 0.0188(17) 0.0244(18) 0.0221(17) 0.0015(13) 0.0030(13) 0.0002(14)
C11 0.0206(18) 0.0287(19) 0.0240(19) -0.0056(13) 0.0003(14) 0.0009(14)
C12 0.027(2) 0.0197(17) 0.0343(19) -0.0062(14) 0.0071(15) -0.0042(14)
C13 0.0195(18) 0.0218(17) 0.0268(18) -0.0007(13) 0.0029(14) 0.0029(13)
C14 0.0225(17) 0.0194(16) 0.0204(16) 0.0016(12) 0.0039(13) 0.0004(14)
C15 0.0190(18) 0.0240(18) 0.0233(18) 0.0022(13) 0.0015(14) -0.0002(14)
C16 0.029(2) 0.0173(17) 0.0254(18) 0.0015(12) 0.0051(14) 0.0023(14)
C17 0.037(2) 0.032(2) 0.038(2) -0.0056(16) -0.0057(17) 0.0102(17)
C18 0.0236(19) 0.0219(18) 0.0231(17) -0.0032(13) 0.0003(13) 0.0007(14)
C19 0.0181(17) 0.0216(16) 0.0214(17) -0.0020(13) 0.0017(13) 0.0047(14)
C20 0.0239(19) 0.0273(19) 0.0250(18) -0.0003(13) 0.0045(14) -0.0033(14)
C21 0.0239(19) 0.033(2) 0.0262(19) -0.0013(14) -0.0004(14) -0.0012(15)
C22 0.0244(19) 0.033(2) 0.0250(18) -0.0064(14) -0.0019(14) 0.0062(16)
C23 0.033(2) 0.032(2) 0.0263(19) 0.0071(15) 0.0036(15) 0.0075(16)
C24 0.028(2) 0.0244(18) 0.0258(18) 0.0050(13) 0.0001(14) 0.0026(15)
C25 0.0140(16) 0.0275(18) 0.0270(18) -0.0003(14) 0.0053(13) -0.0010(14)
C26 0.0218(18) 0.0283(18) 0.0221(17) -0.0029(14) 0.0024(13) 0.0008(15)
C27 0.0263(19) 0.0237(18) 0.0256(18) 0.0011(13) 0.0057(14) -0.0022(14)
C28 0.0194(18) 0.0267(17) 0.0196(16) -0.0026(13) 0.0034(13) -0.0036(13)
C29 0.0251(19) 0.0256(18) 0.0223(17) -0.0017(13) 0.0079(14) -0.0009(14)
C30 0.0238(19) 0.0232(18) 0.0287(19) 0.0020(13) 0.0072(14) 0.0025(14)
C31 0.028(2) 0.029(2) 0.0268(19) 0.0025(14) 0.0069(14) 0.0034(15)
C32 0.0276(19) 0.0262(18) 0.0129(16) -0.0007(13) -0.0015(13) -0.0036(14)
C33 0.028(2) 0.0256(18) 0.0234(18) 0.0020(13) 0.0014(14) 0.0033(15)
C34 0.039(2) 0.0247(19) 0.0221(18) 0.0005(13) 0.0004(15) 0.0020(16)
C35 0.034(2) 0.0251(19) 0.0243(19) -0.0003(13) 0.0017(15) -0.0100(16)
C36 0.0227(19) 0.0308(19) 0.0236(18) -0.0005(14) 0.0020(14) -0.0035(15)
C37 0.0245(18) 0.0299(19) 0.0144(16) 0.0001(12) 0.0016(13) -0.0003(15)
C38 0.0205(18) 0.0270(18) 0.0193(16) 0.0007(13) 0.0027(13) -0.0032(14)
C39 0.0229(19) 0.0260(18) 0.0222(17) 0.0048(13) -0.0017(14) 0.0002(14)
C40 0.032(2) 0.035(2) 0.0202(18) 0.0024(14) -0.0018(15) 0.0002(16)
C41 0.0252(19) 0.0299(19) 0.0164(16) -0.0011(13) -0.0029(13) -0.0026(15)
C42 0.0225(18) 0.0246(18) 0.0178(16) -0.0011(13) 0.0038(13) -0.0007(14)
C43 0.0218(18) 0.0236(18) 0.0194(17) -0.0052(12) 0.0054(13) 0.0006(14)
C44 0.030(2) 0.0231(18) 0.0179(17) -0.0016(12) 0.0022(14) -0.0006(14)
C45 0.0237(19) 0.031(2) 0.0247(18) -0.0016(14) 0.0004(14) 0.0002(15)
C46 0.025(2) 0.033(2) 0.029(2) -0.0030(14) 0.0031(15) -0.0074(15)
C47 0.031(2) 0.0238(18) 0.0272(19) 0.0013(14) 0.0060(15) -0.0031(15)
C48 0.0229(19) 0.0264(18) 0.0225(18) -0.0023(13) 0.0030(13) -0.0007(14)
C49 0.036(2) 0.039(2) 0.044(2) 0.0104(17) 0.0069(18) 0.0048(18)
N1 0.0217(15) 0.0218(14) 0.0183(14) -0.0026(10) 0.0001(11) -0.0008(12)
N2 0.0298(18) 0.0352(18) 0.0293(18) 0.0038(13) 0.0017(14) -0.0048(14)
N3 0.0257(16) 0.0272(15) 0.0165(14) 0.0000(11) 0.0047(11) -0.0037(13)
N4 0.0263(17) 0.0377(18) 0.0322(18) -0.0007(13) 0.0081(14) -0.0025(14)
O1 0.0335(15) 0.0231(13) 0.0255(13) 0.0045(9) 0.0044(10) 0.0000(10)
O2 0.0229(13) 0.0324(14) 0.0239(13) -0.0005(10) 0.0006(10) -0.0002(11)
S1 0.0245(4) 0.0190(4) 0.0197(4) 0.0021(3) 0.0018(3) 0.0011(3)
S2 0.0209(4) 0.0233(4) 0.0179(4) -0.0016(3) 0.0026(3) -0.0008(3)
Cl1 0.0718(8) 0.0358(6) 0.0467(6) -0.0020(4) -0.0057(5) 0.0104(5)
Cl2 0.0522(7) 0.0374(6) 0.0661(7) -0.0006(5) 0.0195(5) 0.0042(5)

loop_
_atom_type_symbol
_atom_type_description
_atom_type_scat_dispersion_real
_atom_type_scat_dispersion_imag
_atom_type_scat_source
C C 0.0181 0.0091 'International Tables Vol C Tables 4.2.6.8 and 6.1.1.4'
H H 0.0000 0.0000 'International Tables Vol C Tables 4.2.6.8 and 6.1.1.4'
N N 0.0311 0.0180 'International Tables Vol C Tables 4.2.6.8 and 6.1.1.4'
O O 0.0492 0.0322 'International Tables Vol C Tables 4.2.6.8 and 6.1.1.4'
S S 0.3331 0.5567 'International Tables Vol C Tables 4.2.6.8 and 6.1.1.4'
Cl Cl 0.3639 0.7018 'International Tables Vol C Tables 4.2.6.8 and 6.1.1.4'

loop_
_geom_angle_atom_site_label_1
_geom_angle_atom_site_label_2
_geom_angle_atom_site_label_3
_geom_angle
_geom_angle_site_symmetry_1
_geom_angle_site_symmetry_3
_geom_angle_publ_flag
C2 C1 C6 118.1(3) . . ?
C2 C1 C7 121.0(3) . . ?
C6 C1 C7 120.9(3) . . ?
C3 C2 C1 121.2(3) . . ?
C3 C2 H2 119.4 . . ?
C1 C2 H2 119.4 . . ?
C2 C3 C4 119.5(3) . . ?
C2 C3 H3 120.2 . . ?
C4 C3 H3 120.2 . . ?
C3 C4 C5 120.6(3) . . ?
C3 C4 S1 117.2(3) . . ?
C5 C4 S1 121.9(3) . . ?
C6 C5 C4 119.5(3) . . ?
C6 C5 H5 120.3 . . ?
C4 C5 H5 120.3 . . ?
C5 C6 C1 121.1(3) . . ?
C5 C6 H6 119.5 . . ?
C1 C6 H6 119.5 . . ?
C1 C7 H7A 109.5 . . ?
C1 C7 H7B 109.5 . . ?
H7A C7 H7B 109.5 . . ?
C1 C7 H7C 109.5 . . ?
H7A C7 H7C 109.5 . . ?
H7B C7 H7C 109.5 . . ?
C13 C8 C9 120.2(3) . . ?
C13 C8 S1 113.6(2) . . ?
C9 C8 S1 125.9(3) . . ?
C10 C9 C8 117.5(3) . . ?
C10 C9 C14 119.9(3) . . ?
C8 C9 C14 122.6(3) . . ?
C9 C10 C11 122.1(3) . . ?
C9 C10 H10 119.0 . . ?
C11 C10 H10 119.0 . . ?
C12 C11 C10 119.9(3) . . ?
C12 C11 H11 120.1 . . ?
C10 C11 H11 120.1 . . ?
C11 C12 C13 119.2(3) . . ?
C11 C12 H12 120.4 . . ?
C13 C12 H12 120.4 . . ?
C8 C13 C12 121.0(3) . . ?
C8 C13 H13 119.5 . . ?
C12 C13 H13 119.5 . . ?
N1 C14 C15 110.7(3) . . ?
N1 C14 C9 110.5(3) . . ?
C15 C14 C9 108.7(3) . . ?
N1 C14 C16 108.2(3) . . ?
C15 C14 C16 105.9(3) . . ?
C9 C14 C16 112.9(3) . . ?
N2 C15 C14 178.0(4) . . ?
C17 C16 C14 114.7(3) . . ?
C17 C16 H16A 108.6 . . ?
C14 C16 H16A 108.6 . . ?
C17 C16 H16B 108.6 . . ?
C14 C16 H16B 108.6 . . ?
H16A C16 H16B 107.6 . . ?
C16 C17 H17A 109.5 . . ?
C16 C17 H17B 109.5 . . ?
H17A C17 H17B 109.5 . . ?
C16 C17 H17C 109.5 . . ?
H17A C17 H17C 109.5 . . ?
H17B C17 H17C 109.5 . . ?
N1 C18 C19 110.9(3) . . ?
N1 C18 H18A 109.5 . . ?
C19 C18 H18A 109.5 . . ?
N1 C18 H18B 109.5 . . ?
C19 C18 H18B 109.5 . . ?
H18A C18 H18B 108.0 . . ?
C20 C19 C24 118.1(3) . . ?
C20 C19 C18 120.1(3) . . ?
C24 C19 C18 121.8(3) . . ?
C19 C20 C21 121.5(3) . . ?
C19 C20 H20 119.2 . . ?
C21 C20 H20 119.2 . . ?
C20 C21 C22 119.8(3) . . ?
C20 C21 H21 120.1 . . ?
C22 C21 H21 120.1 . . ?
C23 C22 C21 119.1(3) . . ?
C23 C22 H22 120.5 . . ?
C21 C22 H22 120.5 . . ?
C22 C23 C24 120.8(3) . . ?
C22 C23 H23 119.6 . . ?
C24 C23 H23 119.6 . . ?
C23 C24 C19 120.7(3) . . ?
C23 C24 H24 119.7 . . ?
C19 C24 H24 119.7 . . ?
C30 C25 C26 118.5(3) . . ?
C30 C25 C31 120.8(3) . . ?
C26 C25 C31 120.8(3) . . ?
C27 C26 C25 121.6(3) . . ?
C27 C26 H26 119.2 . . ?
C25 C26 H26 119.2 . . ?
C26 C27 C28 119.0(3) . . ?
C26 C27 H27 120.5 . . ?
C28 C27 H27 120.5 . . ?
C29 C28 C27 121.0(3) . . ?
C29 C28 S2 118.2(3) . . ?
C27 C28 S2 120.4(3) . . ?
C28 C29 C30 119.4(3) . . ?
C28 C29 H29 120.3 . . ?
C30 C29 H29 120.3 . . ?
C25 C30 C29 120.6(3) . . ?
C25 C30 H30 119.7 . . ?
C29 C30 H30 119.7 . . ?
C25 C31 H31A 109.5 . . ?
C25 C31 H31B 109.5 . . ?
H31A C31 H31B 109.5 . . ?
C25 C31 H31C 109.5 . . ?
H31A C31 H31C 109.5 . . ?
H31B C31 H31C 109.5 . . ?
C33 C32 C37 120.8(3) . . ?
C33 C32 S2 113.2(3) . . ?
C37 C32 S2 125.9(3) . . ?
C32 C33 C34 120.7(3) . . ?
C32 C33 H33 119.6 . . ?
C34 C33 H33 119.6 . . ?
C35 C34 C33 119.2(3) . . ?
C35 C34 H34 120.4 . . ?
C33 C34 H34 120.4 . . ?
C34 C35 C36 119.8(3) . . ?
C34 C35 H35 120.1 . . ?
C36 C35 H35 120.1 . . ?
C35 C36 C37 121.9(3) . . ?
C35 C36 H36 119.0 . . ?
C37 C36 H36 119.0 . . ?
C36 C37 C32 117.5(3) . . ?
C36 C37 C38 118.4(3) . . ?
C32 C37 C38 123.9(3) . . ?
N3 C38 C39 110.7(3) . . ?
N3 C38 C37 111.6(3) . . ?
C39 C38 C37 110.0(3) . . ?
N3 C38 C41 109.4(3) . . ?
C39 C38 C41 106.7(3) . . ?
C37 C38 C41 108.3(3) . . ?
N4 C39 C38 176.6(4) . . ?
C41 C40 H40A 109.5 . . ?
C41 C40 H40B 109.5 . . ?
H40A C40 H40B 109.5 . . ?
C41 C40 H40C 109.5 . . ?
H40A C40 H40C 109.5 . . ?
H40B C40 H40C 109.5 . . ?
C40 C41 C38 115.0(3) . . ?
C40 C41 H41A 108.5 . . ?
C38 C41 H41A 108.5 . . ?
C40 C41 H41B 108.5 . . ?
C38 C41 H41B 108.5 . . ?
H41A C41 H41B 107.5 . . ?
N3 C42 C43 110.8(3) . . ?
N3 C42 H42A 109.5 . . ?
C43 C42 H42A 109.5 . . ?
N3 C42 H42B 109.5 . . ?
C43 C42 H42B 109.5 . . ?
H42A C42 H42B 108.1 . . ?
C44 C43 C48 118.7(3) . . ?
C44 C43 C42 121.0(3) . . ?
C48 C43 C42 120.3(3) . . ?
C43 C44 C45 120.6(3) . . ?
C43 C44 H44 119.7 . . ?
C45 C44 H44 119.7 . . ?
C46 C45 C44 120.4(3) . . ?
C46 C45 H45 119.8 . . ?
C44 C45 H45 119.8 . . ?
C47 C46 C45 119.3(3) . . ?
C47 C46 H46 120.3 . . ?
C45 C46 H46 120.3 . . ?
C46 C47 C48 120.6(3) . . ?
C46 C47 H47 119.7 . . ?
C48 C47 H47 119.7 . . ?
C47 C48 C43 120.4(3) . . ?
C47 C48 H48 119.8 . . ?
C43 C48 H48 119.8 . . ?
Cl1 C49 Cl2 110.6(2) . . ?
Cl1 C49 H49A 109.5 . . ?
Cl2 C49 H49A 109.5 . . ?
Cl1 C49 H49B 109.5 . . ?
Cl2 C49 H49B 109.5 . . ?
H49A C49 H49B 108.1 . . ?
C14 N1 C18 116.4(3) . . ?
C14 N1 H1 121.8 . . ?
C18 N1 H1 121.8 . . ?
C38 N3 C42 116.3(3) . . ?
C38 N3 H3A 121.8 . . ?
C42 N3 H3A 121.8 . . ?
O1 S1 C4 103.39(14) . . ?
O1 S1 C8 103.84(15) . . ?
C4 S1 C8 100.76(15) . . ?
O2 S2 C28 104.69(14) . . ?
O2 S2 C32 103.98(15) . . ?
C28 S2 C32 99.19(15) . . ?

loop_
_geom_bond_atom_site_label_1
_geom_bond_atom_site_label_2
_geom_bond_distance
_geom_bond_site_symmetry_2
_geom_bond_publ_flag
C1 C2 1.395(5) . ?
C1 C6 1.402(5) . ?
C1 C7 1.509(5) . ?
C2 C3 1.381(5) . ?
C2 H2 0.9500 . ?
C3 C4 1.383(5) . ?
C3 H3 0.9500 . ?
C4 C5 1.392(5) . ?
C4 S1 1.793(3) . ?
C5 C6 1.377(5) . ?
C5 H5 0.9500 . ?
C6 H6 0.9500 . ?
C7 H7A 0.9800 . ?
C7 H7B 0.9800 . ?
C7 H7C 0.9800 . ?
C8 C13 1.391(5) . ?
C8 C9 1.408(5) . ?
C8 S1 1.831(3) . ?
C9 C10 1.392(5) . ?
C9 C14 1.528(5) . ?
C10 C11 1.393(5) . ?
C10 H10 0.9500 . ?
C11 C12 1.379(5) . ?
C11 H11 0.9500 . ?
C12 C13 1.392(5) . ?
C12 H12 0.9500 . ?
C13 H13 0.9500 . ?
C14 N1 1.458(4) . ?
C14 C15 1.511(5) . ?
C14 C16 1.555(5) . ?
C15 N2 1.139(4) . ?
C16 C17 1.514(5) . ?
C16 H16A 0.9900 . ?
C16 H16B 0.9900 . ?
C17 H17A 0.9800 . ?
C17 H17B 0.9800 . ?
C17 H17C 0.9800 . ?
C18 N1 1.463(4) . ?
C18 C19 1.513(5) . ?
C18 H18A 0.9900 . ?
C18 H18B 0.9900 . ?
C19 C20 1.384(5) . ?
C19 C24 1.400(5) . ?
C20 C21 1.386(5) . ?
C20 H20 0.9500 . ?
C21 C22 1.400(5) . ?
C21 H21 0.9500 . ?
C22 C23 1.377(6) . ?
C22 H22 0.9500 . ?
C23 C24 1.384(5) . ?
C23 H23 0.9500 . ?
C24 H24 0.9500 . ?
C25 C30 1.391(5) . ?
C25 C26 1.396(5) . ?
C25 C31 1.509(5) . ?
C26 C27 1.378(5) . ?
C26 H26 0.9500 . ?
C27 C28 1.390(5) . ?
C27 H27 0.9500 . ?
C28 C29 1.378(5) . ?
C28 S2 1.801(3) . ?
C29 C30 1.398(5) . ?
C29 H29 0.9500 . ?
C30 H30 0.9500 . ?
C31 H31A 0.9800 . ?
C31 H31B 0.9800 . ?
C31 H31C 0.9800 . ?
C32 C33 1.381(5) . ?
C32 C37 1.397(5) . ?
C32 S2 1.841(4) . ?
C33 C34 1.390(5) . ?
C33 H33 0.9500 . ?
C34 C35 1.380(5) . ?
C34 H34 0.9500 . ?
C35 C36 1.387(5) . ?
C35 H35 0.9500 . ?
C36 C37 1.389(5) . ?
C36 H36 0.9500 . ?
C37 C38 1.530(5) . ?
C38 N3 1.460(5) . ?
C38 C39 1.509(5) . ?
C38 C41 1.556(5) . ?
C39 N4 1.144(4) . ?
C40 C41 1.528(5) . ?
C40 H40A 0.9800 . ?
C40 H40B 0.9800 . ?
C40 H40C 0.9800 . ?
C41 H41A 0.9900 . ?
C41 H41B 0.9900 . ?
C42 N3 1.472(4) . ?
C42 C43 1.518(5) . ?
C42 H42A 0.9900 . ?
C42 H42B 0.9900 . ?
C43 C44 1.384(5) . ?
C43 C48 1.396(5) . ?
C44 C45 1.386(5) . ?
C44 H44 0.9500 . ?
C45 C46 1.385(5) . ?
C45 H45 0.9500 . ?
C46 C47 1.379(5) . ?
C46 H46 0.9500 . ?
C47 C48 1.382(5) . ?
C47 H47 0.9500 . ?
C48 H48 0.9500 . ?
C49 Cl1 1.766(4) . ?
C49 Cl2 1.775(4) . ?
C49 H49A 0.9900 . ?
C49 H49B 0.9900 . ?
N1 H1 0.8800 . ?
N3 H3A 0.8800 . ?
O1 S1 1.507(2) . ?
O2 S2 1.500(3) . ?

loop_
_geom_hbond_atom_site_label_D
_geom_hbond_atom_site_label_H
_geom_hbond_atom_site_label_A
_geom_hbond_distance_DH
_geom_hbond_distance_HA
_geom_hbond_distance_DA
_geom_hbond_angle_DHA
_geom_hbond_site_symmetry_A
N1 H1 O1 0.88 2.43 2.873(4) 112.0 2_646

loop_
_geom_torsion_atom_site_label_1
_geom_torsion_atom_site_label_2
_geom_torsion_atom_site_label_3
_geom_torsion_atom_site_label_4
_geom_torsion
_geom_torsion_site_symmetry_1
_geom_torsion_site_symmetry_2
_geom_torsion_site_symmetry_3
_geom_torsion_site_symmetry_4
_geom_torsion_publ_flag
C6 C1 C2 C3 -0.5(5) . . . . ?
C7 C1 C2 C3 179.8(3) . . . . ?
C1 C2 C3 C4 0.1(5) . . . . ?
C2 C3 C4 C5 1.0(5) . . . . ?
C2 C3 C4 S1 174.5(2) . . . . ?
C3 C4 C5 C6 -1.7(5) . . . . ?
S1 C4 C5 C6 -174.9(2) . . . . ?
C4 C5 C6 C1 1.3(5) . . . . ?
C2 C1 C6 C5 -0.2(5) . . . . ?
C7 C1 C6 C5 179.5(3) . . . . ?
C13 C8 C9 C10 -2.5(5) . . . . ?
S1 C8 C9 C10 -176.0(2) . . . . ?
C13 C8 C9 C14 178.5(3) . . . . ?
S1 C8 C9 C14 4.9(5) . . . . ?
C8 C9 C10 C11 1.9(5) . . . . ?
C14 C9 C10 C11 -179.1(3) . . . . ?
C9 C10 C11 C12 -0.6(5) . . . . ?
C10 C11 C12 C13 0.0(5) . . . . ?
C9 C8 C13 C12 2.0(5) . . . . ?
S1 C8 C13 C12 176.3(3) . . . . ?
C11 C12 C13 C8 -0.7(5) . . . . ?
C10 C9 C14 N1 149.7(3) . . . . ?
C8 C9 C14 N1 -31.2(4) . . . . ?
C10 C9 C14 C15 28.1(4) . . . . ?
C8 C9 C14 C15 -152.9(3) . . . . ?
C10 C9 C14 C16 -89.0(4) . . . . ?
C8 C9 C14 C16 90.0(4) . . . . ?
N1 C14 C16 C17 178.9(3) . . . . ?
C15 C14 C16 C17 -62.4(4) . . . . ?
C9 C14 C16 C17 56.4(4) . . . . ?
N1 C18 C19 C20 89.7(4) . . . . ?
N1 C18 C19 C24 -90.1(4) . . . . ?
C24 C19 C20 C21 0.1(5) . . . . ?
C18 C19 C20 C21 -179.7(3) . . . . ?
C19 C20 C21 C22 -0.2(5) . . . . ?
C20 C21 C22 C23 0.5(5) . . . . ?
C21 C22 C23 C24 -0.8(5) . . . . ?
C22 C23 C24 C19 0.7(5) . . . . ?
C20 C19 C24 C23 -0.4(5) . . . . ?
C18 C19 C24 C23 179.4(3) . . . . ?
C30 C25 C26 C27 -1.1(5) . . . . ?
C31 C25 C26 C27 178.7(3) . . . . ?
C25 C26 C27 C28 1.0(5) . . . . ?
C26 C27 C28 C29 -1.0(5) . . . . ?
C26 C27 C28 S2 -173.9(3) . . . . ?
C27 C28 C29 C30 1.0(5) . . . . ?
S2 C28 C29 C30 174.1(3) . . . . ?
C26 C25 C30 C29 1.1(5) . . . . ?
C31 C25 C30 C29 -178.7(3) . . . . ?
C28 C29 C30 C25 -1.1(5) . . . . ?
C37 C32 C33 C34 0.9(5) . . . . ?
S2 C32 C33 C34 177.3(3) . . . . ?
C32 C33 C34 C35 -2.1(5) . . . . ?
C33 C34 C35 C36 1.6(5) . . . . ?
C34 C35 C36 C37 0.1(5) . . . . ?
C35 C36 C37 C32 -1.3(5) . . . . ?
C35 C36 C37 C38 173.6(3) . . . . ?
C33 C32 C37 C36 0.8(5) . . . . ?
S2 C32 C37 C36 -175.2(3) . . . . ?
C33 C32 C37 C38 -173.7(3) . . . . ?
S2 C32 C37 C38 10.3(5) . . . . ?
C36 C37 C38 N3 160.3(3) . . . . ?
C32 C37 C38 N3 -25.1(4) . . . . ?
C36 C37 C38 C39 37.1(4) . . . . ?
C32 C37 C38 C39 -148.4(3) . . . . ?
C36 C37 C38 C41 -79.2(4) . . . . ?
C32 C37 C38 C41 95.4(4) . . . . ?
N3 C38 C41 C40 -62.6(4) . . . . ?
C39 C38 C41 C40 57.1(4) . . . . ?
C37 C38 C41 C40 175.5(3) . . . . ?
N3 C42 C43 C44 -129.2(3) . . . . ?
N3 C42 C43 C48 50.8(4) . . . . ?
C48 C43 C44 C45 0.8(5) . . . . ?
C42 C43 C44 C45 -179.3(3) . . . . ?
C43 C44 C45 C46 -0.1(5) . . . . ?
C44 C45 C46 C47 -0.7(5) . . . . ?
C45 C46 C47 C48 0.7(5) . . . . ?
C46 C47 C48 C43 0.0(5) . . . . ?
C44 C43 C48 C47 -0.8(5) . . . . ?
C42 C43 C48 C47 179.3(3) . . . . ?
C15 C14 N1 C18 50.6(4) . . . . ?
C9 C14 N1 C18 -69.8(3) . . . . ?
C16 C14 N1 C18 166.2(3) . . . . ?
C19 C18 N1 C14 -170.1(3) . . . . ?
C39 C38 N3 C42 48.5(4) . . . . ?
C37 C38 N3 C42 -74.4(3) . . . . ?
C41 C38 N3 C42 165.8(3) . . . . ?
C43 C42 N3 C38 170.8(3) . . . . ?
C3 C4 S1 O1 -114.3(3) . . . . ?
C5 C4 S1 O1 59.1(3) . . . . ?
C3 C4 S1 C8 138.5(3) . . . . ?
C5 C4 S1 C8 -48.1(3) . . . . ?
C13 C8 S1 O1 8.5(3) . . . . ?
C9 C8 S1 O1 -177.7(3) . . . . ?
C13 C8 S1 C4 115.3(3) . . . . ?
C9 C8 S1 C4 -70.8(3) . . . . ?
C29 C28 S2 O2 -117.5(3) . . . . ?
C27 C28 S2 O2 55.7(3) . . . . ?
C29 C28 S2 C32 135.4(3) . . . . ?
C27 C28 S2 C32 -51.5(3) . . . . ?
C33 C32 S2 O2 -4.2(3) . . . . ?
C37 C32 S2 O2 172.0(3) . . . . ?
C33 C32 S2 C28 103.5(3) . . . . ?
C37 C32 S2 C28 -80.2(3) . . . . ?
